data_2204865
loop_
_publ_author_name
'Hartung, Jens'
'Svoboda, Ingrid'
'Schmidt, Philipp'
'Murso, Alexander'

_publ_section_title
;
 <i>trans</i>-2,2-Dimethyl-6-phenyl-3,4,5,6-tetrahydro-2<i>H</i>-pyran-3-ol
;
_journal_issue 1
_journal_name_full 'Acta Crystallographica Section E'
_journal_page_first o33
_journal_page_last o34
_journal_paper_doi 10.1107/S1600536804031551
_journal_volume 61
_journal_year 2005
_chemical_formula_iupac 'C13 H18 O2'
_chemical_formula_moiety 'C13 H18 O2'
_chemical_formula_sum 'C13 H18 O2'
_chemical_formula_weight 206.27
_chemical_name_common
;
trans-2,2-Dimethyl-6-phenyltetrahydropyran-3-ol
;
_chemical_name_systematic
;
trans-2,2-Dimethyl-6-phenyl-3,4,5,6-tetrahydro-2H-pyran-3-ol
;
_space_group_IT_number 14
_symmetry_cell_setting monoclinic
_symmetry_space_group_name_Hall '-P 2yn'
_symmetry_space_group_name_H-M 'P 1 21/n 1'
_atom_sites_solution_hydrogens geom
_atom_sites_solution_primary direct
_atom_sites_solution_secondary difmap
_audit_creation_method SHELXL-97
_cell_angle_alpha 90.00
_cell_angle_beta 105.6090(10)
_cell_angle_gamma 90.00
_cell_formula_units_Z 4
_cell_length_a 9.4212(6)
_cell_length_b 12.8792(9)
_cell_length_c 10.0568(7)
_cell_measurement_reflns_used 25
_cell_measurement_temperature 173(2)
_cell_measurement_theta_max 14.84
_cell_measurement_theta_min 3.25
_cell_volume 1175.26(14)
_computing_cell_refinement
;
CAD-4 Diffractometer Control Software
;
_computing_data_collection
;
CAD-4 Diffractometer Control Software (Enraf--Nonius, 1993)
;
_computing_data_reduction
;
CAD-4 Diffractometer Control Software
;
_computing_molecular_graphics
;
PLATON (Spek, 2002) and ORTEP-3 (Farrugia, 1997)
;
_computing_publication_material SHELXL97
_computing_structure_refinement 'SHELXL97 (Sheldrick, 1997)'
_computing_structure_solution 'SHELXS97 (Sheldrick, 1997)'
_diffrn_ambient_temperature 173(2)
_diffrn_measured_fraction_theta_full 0.989
_diffrn_measured_fraction_theta_max 0.989
_diffrn_measurement_device_type 'Enraf--Nonius CAD-4'
_diffrn_measurement_method \w/2\q
_diffrn_radiation_monochromator graphite
_diffrn_radiation_source 'fine-focus sealed tube'
_diffrn_radiation_type MoK\a
_diffrn_radiation_wavelength 0.71073
_diffrn_reflns_av_R_equivalents 0.0000
_diffrn_reflns_av_sigmaI/netI 0.0211
_diffrn_reflns_limit_h_max 10
_diffrn_reflns_limit_h_min -11
_diffrn_reflns_limit_k_max 15
_diffrn_reflns_limit_k_min 0
_diffrn_reflns_limit_l_max 12
_diffrn_reflns_limit_l_min 0
_diffrn_reflns_number 2148
_diffrn_reflns_theta_full 25.39
_diffrn_reflns_theta_max 25.39
_diffrn_reflns_theta_min 2.63
_diffrn_standards_decay_% 0
_diffrn_standards_interval_time 100
_diffrn_standards_number 3
_exptl_absorpt_coefficient_mu 0.077
_exptl_absorpt_correction_type none
_exptl_crystal_colour colourless
_exptl_crystal_density_diffrn 1.166
_exptl_crystal_density_method 'not measured'
_exptl_crystal_description blocks
_exptl_crystal_F_000 448
_exptl_crystal_size_max 0.30
_exptl_crystal_size_mid 0.30
_exptl_crystal_size_min 0.30
_refine_diff_density_max 0.277
_refine_diff_density_min -0.198
_refine_ls_extinction_method none
_refine_ls_goodness_of_fit_ref 1.281
_refine_ls_hydrogen_treatment mixed
_refine_ls_matrix_type full
_refine_ls_number_parameters 142
_refine_ls_number_reflns 2148
_refine_ls_number_restraints 0
_refine_ls_restrained_S_all 1.281
_refine_ls_R_factor_all 0.0714
_refine_ls_R_factor_gt 0.0685
_refine_ls_shift/su_max 0.003
_refine_ls_shift/su_mean 0.001
_refine_ls_structure_factor_coef Fsqd
_refine_ls_weighting_details 'calc w=1/[\s^2^(Fo^2^)+(0.0351P)^2^+0.8889P] where P=(Fo^2^+2Fc^2^)/3'
_refine_ls_weighting_scheme calc
_refine_ls_wR_factor_gt 0.1389
_refine_ls_wR_factor_ref 0.1404
_reflns_number_gt 2056
_reflns_number_total 2148
_reflns_threshold_expression I>2\s(I)
_cod_data_source_file cv6413.cif
_cod_data_source_block I
_cod_depositor_comments
;
The following automatic conversions were performed:
'_symmetry_cell_setting' value 'Monoclinic' changed to 'monoclinic'
according to '/home/saulius/struct/CIF-dictionaries/cif_core.dic'
dictionary named 'cif_core.dic' version 2.4.1 from 2010-06-29.

Automatic conversion script
Id: cif_fix_enum 1527 2010-12-29 10:47:43Z saulius 

The following automatic conversions were performed:

'_symmetry_cell_setting' value 'Monoclinic' changed to 'monoclinic'
according to /home/saulius/struct/CIF-dictionaries/cif_core.dic
dictionary named 'cif_core.dic' version 2.4.1 from 2010-06-29.

Automatic conversion script
Id: cif_fix_values 1715 2011-07-08 13:25:40Z adriana 
;
_cod_original_sg_symbol_H-M 'P 21/n'
_cod_database_code 2204865
_cod_database_fobs_code 2204865

loop_
_symmetry_equiv_pos_as_xyz
'x, y, z'
'-x+1/2, y+1/2, -z+1/2'
'-x, -y, -z'
'x-1/2, -y-1/2, z-1/2'

loop_
_atom_site_label
_atom_site_fract_x
_atom_site_fract_y
_atom_site_fract_z
_atom_site_U_iso_or_equiv
_atom_site_adp_type
_atom_site_calc_flag
_atom_site_refinement_flags
_atom_site_occupancy
_atom_site_type_symbol
C2 0.2568(2) 0.25944(17) 0.7167(2) 0.0259(5) Uani d . 1 C
C3 0.4194(2) 0.24944(19) 0.7962(2) 0.0307(5) Uani d . 1 C
H3 0.4775 0.2986 0.7545 0.037 Uiso calc R 1 H
C4 0.4791(3) 0.1413(2) 0.7891(2) 0.0362(6) Uani d . 1 C
H4A 0.4303 0.0923 0.8385 0.043 Uiso calc R 1 H
H4B 0.5862 0.1403 0.8349 0.043 Uiso calc R 1 H
C5 0.4519(3) 0.1067(2) 0.6385(2) 0.0354(6) Uani d . 1 C
H5A 0.5108 0.1503 0.5920 0.042 Uiso calc R 1 H
H5B 0.4834 0.0337 0.6353 0.042 Uiso calc R 1 H
C6 0.2884(2) 0.11692(17) 0.5633(2) 0.0290(5) Uani d . 1 C
H1 0.2308 0.0676 0.6054 0.035 Uiso calc R 1 H
C7 0.1543(2) 0.2004(2) 0.7847(2) 0.0348(6) Uani d . 1 C
H7A 0.0531 0.2040 0.7254 0.052 Uiso calc R 1 H
H7B 0.1586 0.2317 0.8745 0.052 Uiso calc R 1 H
H7C 0.1854 0.1277 0.7977 0.052 Uiso calc R 1 H
C8 0.2113(3) 0.3727(2) 0.6974(3) 0.0421(6) Uani d . 1 C
H8A 0.2758 0.4092 0.6511 0.063 Uiso calc R 1 H
H8B 0.2199 0.4045 0.7878 0.063 Uiso calc R 1 H
H8C 0.1090 0.3774 0.6410 0.063 Uiso calc R 1 H
C9 0.2549(2) 0.09506(17) 0.4100(2) 0.0273(5) Uani d . 1 C
C10 0.3018(3) 0.16225(19) 0.3222(2) 0.0349(6) Uani d . 1 C
H10 0.3548 0.2232 0.3589 0.042 Uiso calc R 1 H
C11 0.2727(3) 0.1421(2) 0.1829(3) 0.0407(6) Uani d . 1 C
H11 0.3050 0.1891 0.1243 0.049 Uiso calc R 1 H
C12 0.1967(3) 0.0538(2) 0.1289(3) 0.0418(6) Uani d . 1 C
H12 0.1769 0.0397 0.0330 0.050 Uiso calc R 1 H
C13 0.1490(3) -0.0142(2) 0.2133(3) 0.0406(6) Uani d . 1 C
H13 0.0964 -0.0751 0.1755 0.049 Uiso calc R 1 H
C14 0.1779(2) 0.00613(19) 0.3545(2) 0.0338(5) Uani d . 1 C
H14 0.1449 -0.0408 0.4127 0.041 Uiso calc R 1 H
O1 0.23850(15) 0.22124(11) 0.57643(14) 0.0267(4) Uani d . 1 O
O2 0.43287(19) 0.28157(14) 0.93511(16) 0.0359(4) Uani d . 1 O
H2 0.523(3) 0.279(2) 0.974(3) 0.046(8) Uiso d . 1 H

loop_
_atom_site_aniso_label
_atom_site_aniso_U_11
_atom_site_aniso_U_22
_atom_site_aniso_U_33
_atom_site_aniso_U_12
_atom_site_aniso_U_13
_atom_site_aniso_U_23
C2 0.0280(11) 0.0283(12) 0.0196(11) 0.0012(9) 0.0033(8) -0.0028(9)
C3 0.0260(11) 0.0415(13) 0.0223(11) -0.0035(10) 0.0024(9) -0.0033(10)
C4 0.0285(12) 0.0460(15) 0.0290(12) 0.0069(11) -0.0008(9) 0.0010(11)
C5 0.0309(12) 0.0396(14) 0.0331(13) 0.0103(10) 0.0041(10) -0.0021(10)
C6 0.0316(12) 0.0263(12) 0.0282(12) 0.0013(9) 0.0066(9) 0.0013(9)
C7 0.0281(11) 0.0517(15) 0.0242(11) -0.0008(11) 0.0061(9) -0.0014(11)
C8 0.0526(16) 0.0358(14) 0.0317(13) 0.0072(12) 0.0005(11) -0.0050(11)
C9 0.0237(11) 0.0304(12) 0.0269(11) 0.0066(9) 0.0052(9) -0.0010(9)
C10 0.0331(12) 0.0365(13) 0.0349(13) -0.0076(10) 0.0087(10) -0.0027(10)
C11 0.0412(14) 0.0510(16) 0.0323(13) -0.0050(12) 0.0140(11) 0.0047(11)
C12 0.0416(14) 0.0592(17) 0.0247(12) 0.0020(13) 0.0091(10) -0.0076(12)
C13 0.0406(14) 0.0367(14) 0.0414(14) -0.0069(11) 0.0057(11) -0.0137(11)
C14 0.0338(12) 0.0307(13) 0.0387(13) 0.0006(10) 0.0126(10) 0.0033(10)
O1 0.0285(8) 0.0278(8) 0.0211(8) 0.0037(6) 0.0020(6) -0.0016(6)
O2 0.0285(9) 0.0521(11) 0.0236(8) -0.0018(8) 0.0008(7) -0.0067(7)

loop_
_atom_type_symbol
_atom_type_description
_atom_type_scat_dispersion_real
_atom_type_scat_dispersion_imag
_atom_type_scat_source
C C 0.0033 0.0016 'International Tables Vol C Tables 4.2.6.8 and 6.1.1.4'
H H 0.0000 0.0000 'International Tables Vol C Tables 4.2.6.8 and 6.1.1.4'
O O 0.0106 0.0060 'International Tables Vol C Tables 4.2.6.8 and 6.1.1.4'

loop_
_geom_angle_atom_site_label_1
_geom_angle_atom_site_label_2
_geom_angle_atom_site_label_3
_geom_angle
O1 C2 C8 104.14(17)
O1 C2 C7 109.89(17)
C8 C2 C7 110.2(2)
O1 C2 C3 108.49(16)
C8 C2 C3 110.85(19)
C7 C2 C3 112.92(18)
O2 C3 C4 112.13(19)
O2 C3 C2 107.37(17)
C4 C3 C2 112.68(19)
O2 C3 H3 108.2
C4 C3 H3 108.2
C2 C3 H3 108.2
C3 C4 C5 110.41(19)
C3 C4 H4A 109.6
C5 C4 H4A 109.6
C3 C4 H4B 109.6
C5 C4 H4B 109.6
H4A C4 H4B 108.1
C6 C5 C4 110.04(19)
C6 C5 H5A 109.7
C4 C5 H5A 109.7
C6 C5 H5B 109.7
C4 C5 H5B 109.7
H5A C5 H5B 108.2
O1 C6 C9 106.45(17)
O1 C6 C5 110.16(18)
C9 C6 C5 113.21(18)
O1 C6 H1 109.0
C9 C6 H1 109.0
C5 C6 H1 109.0
C2 C7 H7A 109.5
C2 C7 H7B 109.5
H7A C7 H7B 109.5
C2 C7 H7C 109.5
H7A C7 H7C 109.5
H7B C7 H7C 109.5
C2 C8 H8A 109.5
C2 C8 H8B 109.5
H8A C8 H8B 109.5
C2 C8 H8C 109.5
H8A C8 H8C 109.5
H8B C8 H8C 109.5
C14 C9 C10 118.6(2)
C14 C9 C6 120.3(2)
C10 C9 C6 121.1(2)
C11 C10 C9 121.2(2)
C11 C10 H10 119.4
C9 C10 H10 119.4
C12 C11 C10 119.8(2)
C12 C11 H11 120.1
C10 C11 H11 120.1
C11 C12 C13 120.3(2)
C11 C12 H12 119.8
C13 C12 H12 119.8
C12 C13 C14 120.0(2)
C12 C13 H13 120.0
C14 C13 H13 120.0
C9 C14 C13 120.0(2)
C9 C14 H14 120.0
C13 C14 H14 120.0
C6 O1 C2 116.51(15)
C3 O2 H2 104.8(19)

loop_
_geom_bond_atom_site_label_1
_geom_bond_atom_site_label_2
_geom_bond_distance
C2 O1 1.460(2)
C2 C8 1.517(3)
C2 C7 1.527(3)
C2 C3 1.531(3)
C3 O2 1.430(3)
C3 C4 1.511(3)
C3 H3 1.0000
C4 C5 1.532(3)
C4 H4A 0.9900
C4 H4B 0.9900
C5 C6 1.528(3)
C5 H5A 0.9900
C5 H5B 0.9900
C6 O1 1.441(3)
C6 C9 1.514(3)
C6 H1 1.0000
C7 H7A 0.9800
C7 H7B 0.9800
C7 H7C 0.9800
C8 H8A 0.9800
C8 H8B 0.9800
C8 H8C 0.9800
C9 C14 1.390(3)
C9 C10 1.390(3)
C10 C11 1.378(3)
C10 H10 0.9500
C11 C12 1.375(4)
C11 H11 0.9500
C12 C13 1.377(4)
C12 H12 0.9500
C13 C14 1.397(3)
C13 H13 0.9500
C14 H14 0.9500
O2 H2 0.83(3)

loop_
_geom_hbond_atom_site_label_D
_geom_hbond_atom_site_label_H
_geom_hbond_atom_site_label_A
_geom_hbond_site_symmetry_A
_geom_hbond_distance_DH
_geom_hbond_distance_HA
_geom_hbond_distance_DA
_geom_hbond_angle_DHA
O2 H2 O1 4_666 0.83(3) 2.02(3) 2.848(2) 177(3)

loop_
_geom_torsion_atom_site_label_1
_geom_torsion_atom_site_label_2
_geom_torsion_atom_site_label_3
_geom_torsion_atom_site_label_4
_geom_torsion
O1 C2 C3 O2 -176.68(17)
C8 C2 C3 O2 69.6(2)
C7 C2 C3 O2 -54.6(2)
O1 C2 C3 C4 -52.7(2)
C8 C2 C3 C4 -166.5(2)
C7 C2 C3 C4 69.3(2)
O2 C3 C4 C5 175.67(19)
C2 C3 C4 C5 54.4(3)
C3 C4 C5 C6 -54.3(3)
C4 C5 C6 O1 54.9(3)
C4 C5 C6 C9 173.9(2)
O1 C6 C9 C14 -128.4(2)
C5 C6 C9 C14 110.4(2)
O1 C6 C9 C10 52.4(3)
C5 C6 C9 C10 -68.7(3)
C14 C9 C10 C11 0.2(3)
C6 C9 C10 C11 179.4(2)
C9 C10 C11 C12 -0.4(4)
C10 C11 C12 C13 0.3(4)
C11 C12 C13 C14 -0.1(4)
C10 C9 C14 C13 0.0(3)
C6 C9 C14 C13 -179.2(2)
C12 C13 C14 C9 0.0(4)
C9 C6 O1 C2 178.85(16)
C5 C6 O1 C2 -58.0(2)
C8 C2 O1 C6 173.88(18)
C7 C2 O1 C6 -68.1(2)
C3 C2 O1 C6 55.8(2)
